data_4343211
loop_
_publ_author_name
'Duan, Xing'
'Wu, Chuande'
'Xiang, Shengchang'
'Zhou, Wei'
'Yildirim, Taner'
'Cui, Yuanjing'
'Yang, Yu'
'Chen, Banglin'
'Qian, Guodong'

_publ_section_title
;
 Novel microporous metal-organic framework exhibiting high acetylene and
 methane storage capacities.
;
_journal_issue 9
_journal_name_full 'Inorganic chemistry'
_journal_page_first 4377
_journal_page_last 4381
_journal_paper_doi 10.1021/acs.inorgchem.5b00194
_journal_volume 54
_journal_year 2015
_chemical_formula_sum 'C72 H42 Cu6 N2 O30'
_chemical_formula_weight 1796.32
_chemical_name_systematic
; 
 ? 
;
_space_group_IT_number 36
_symmetry_cell_setting orthorhombic
_symmetry_space_group_name_Hall 'C 2c -2'
_symmetry_space_group_name_H-M 'C m c 21'
_atom_sites_solution_hydrogens geom
_atom_sites_solution_primary direct
_atom_sites_solution_secondary difmap
_audit_creation_method SHELXL-97
_cell_angle_alpha 90.00
_cell_angle_beta 90.00
_cell_angle_gamma 90.00
_cell_formula_units_Z 8
_cell_length_a 14.4693(8)
_cell_length_b 65.138(3)
_cell_length_c 28.8888(13)
_cell_measurement_reflns_used 86116
_cell_measurement_temperature 293(2)
_cell_measurement_theta_max 25.07
_cell_measurement_theta_min 2.96
_cell_volume 27228(2)
_computing_cell_refinement 'CrysAlisPro (Oxford Diffraction Ltd., 2010)'
_computing_data_collection 'CrysAlisPro (Oxford Diffraction Ltd., 2010)'
_computing_data_reduction 'CrysAlisPro (Oxford Diffraction Ltd., 2010)'
_computing_structure_refinement 'SHELXL-97 (Sheldrick, 1997)'
_computing_structure_solution 'SHELXS-97 (Sheldrick, 1990)'
_diffrn_ambient_temperature 293(2)
_diffrn_detector_area_resol_mean 10.3592
_diffrn_measured_fraction_theta_full 0.996
_diffrn_measured_fraction_theta_max 0.996
_diffrn_measurement_device_type 'Xcalibur, Atlas, Gemini ultra'
_diffrn_measurement_method '\w scans'
_diffrn_radiation_monochromator graphite
_diffrn_radiation_source 'fine-focus sealed tube'
_diffrn_radiation_type MoK\a
_diffrn_radiation_wavelength 0.71073
_diffrn_reflns_av_R_equivalents 0.1457
_diffrn_reflns_av_sigmaI/netI 0.1405
_diffrn_reflns_limit_h_max 17
_diffrn_reflns_limit_h_min -15
_diffrn_reflns_limit_k_max 77
_diffrn_reflns_limit_k_min -76
_diffrn_reflns_limit_l_max 25
_diffrn_reflns_limit_l_min -34
_diffrn_reflns_number 86116
_diffrn_reflns_theta_full 25.07
_diffrn_reflns_theta_max 25.07
_diffrn_reflns_theta_min 2.96
_diffrn_standards_interval_count none
_diffrn_standards_interval_time none
_diffrn_standards_number none
_exptl_absorpt_coefficient_mu 0.968
_exptl_absorpt_correction_T_max 0.857
_exptl_absorpt_correction_T_min 0.738
_exptl_absorpt_correction_type empirical
_exptl_absorpt_process_details CrysAlisPro
_exptl_crystal_colour green
_exptl_crystal_density_diffrn 0.876
_exptl_crystal_density_method 'not measured'
_exptl_crystal_description block
_exptl_crystal_F_000 7216
_exptl_crystal_size_max 0.42
_exptl_crystal_size_mid 0.27
_exptl_crystal_size_min 0.16
_platon_squeeze_details
;
;
_refine_diff_density_max 1.985
_refine_diff_density_min -0.663
_refine_diff_density_rms 0.134
_refine_ls_abs_structure_details 'Flack H D (1983), Acta Cryst. A39, 876-881'
_refine_ls_abs_structure_Flack 0.00
_refine_ls_extinction_method none
_refine_ls_goodness_of_fit_ref 1.174
_refine_ls_hydrogen_treatment constr
_refine_ls_matrix_type full
_refine_ls_number_parameters 994
_refine_ls_number_reflns 22295
_refine_ls_number_restraints 3
_refine_ls_restrained_S_all 1.174
_refine_ls_R_factor_all 0.1346
_refine_ls_R_factor_gt 0.0933
_refine_ls_shift/su_max 0.000
_refine_ls_shift/su_mean 0.000
_refine_ls_structure_factor_coef Fsqd
_refine_ls_weighting_details 'calc w=1/[\s^2^(Fo^2^)+(0.0735P)^2^+19.2530P] where P=(Fo^2^+2Fc^2^)/3'
_refine_ls_weighting_scheme calc
_refine_ls_wR_factor_gt 0.2216
_refine_ls_wR_factor_ref 0.2473
_reflns_number_gt 12293
_reflns_number_total 22295
_reflns_threshold_expression >2sigma(I)
_cod_data_source_file ic5b00194_si_002.cif
_cod_data_source_block New
_cod_depositor_comments
;
The following automatic conversions were performed:

'_symmetry_cell_setting' value 'Orthorhombic' changed to
'orthorhombic' according to
/usr/data/users/saulius/crontab/automatic-downloads/current/ACS/lib/dictionaries/cif_core.dic
dictionary named 'cif_core.dic' version 2.4.2 from 2011-04-26.

Automatic conversion script
Id: cif_fix_values 3271 2015-04-21 07:52:19Z andrius 
;
_cod_original_sg_symbol_H-M Cmc2(1)
_cod_database_code 4343211

loop_
_symmetry_equiv_pos_as_xyz
'x, y, z'
'-x, -y, z+1/2'
'x, -y, z+1/2'
'-x, y, z'
'x+1/2, y+1/2, z'
'-x+1/2, -y+1/2, z+1/2'
'x+1/2, -y+1/2, z+1/2'
'-x+1/2, y+1/2, z'

loop_
_atom_site_label
_atom_site_type_symbol
_atom_site_fract_x
_atom_site_fract_y
_atom_site_fract_z
_atom_site_U_iso_or_equiv
_atom_site_adp_type
_atom_site_occupancy
_atom_site_symmetry_multiplicity
_atom_site_calc_flag
_atom_site_refinement_flags
Cu1 Cu 0.5000 0.37000(3) -0.82993(6) 0.0378(4) Uani 1 2 d S
Cu2 Cu 0.5000 0.37889(3) -0.92110(6) 0.0387(4) Uani 1 2 d S
Cu3 Cu 0.5000 0.22443(3) -1.28930(7) 0.0468(5) Uani 1 2 d S
Cu4 Cu 0.5000 0.18548(3) -1.26012(7) 0.0437(5) Uani 1 2 d S
Cu5 Cu 0.0000 0.17697(3) -1.03758(8) 0.0610(6) Uani 1 2 d S
Cu6 Cu 0.0000 0.15786(3) -1.11867(7) 0.0569(6) Uani 1 2 d S
Cu7 Cu 0.5000 0.59289(3) -0.63270(7) 0.0545(6) Uani 1 2 d S
Cu8 Cu 0.5000 0.57334(3) -0.71316(7) 0.0570(6) Uani 1 2 d S
Cu9 Cu 0.0000 0.35597(4) -0.38520(7) 0.0587(6) Uani 1 2 d S
Cu10 Cu 0.0000 0.39529(4) -0.36702(8) 0.0640(6) Uani 1 2 d S
Cu11 Cu 0.0000 0.43433(2) -0.99024(6) 0.0394(4) Uani 1 2 d S
Cu12 Cu 0.0000 0.47313(3) -0.96172(7) 0.0468(5) Uani 1 2 d S
O1 O 0.4056(7) 0.38992(15) -1.1602(3) 0.074(3) Uani 1 1 d .
O2 O 0.0909(6) 0.19496(15) -1.0663(4) 0.083(3) Uani 1 1 d .
O3 O 0.4039(5) 0.35726(11) -0.9223(3) 0.0473(19) Uani 1 1 d .
O4 O 0.3994(7) 0.40628(14) -1.2266(4) 0.079(3) Uani 1 1 d .
O5 O 0.0948(6) 0.17874(13) -1.1311(3) 0.065(2) Uani 1 1 d .
O6 O 0.1004(7) 0.38856(13) -1.3189(3) 0.068(3) Uani 1 1 d .
O7 O 0.0947(6) 0.35498(14) -1.3343(3) 0.065(2) Uani 1 1 d .
O8 O 0.4043(5) 0.19384(12) -1.2151(3) 0.056(2) Uani 1 1 d .
O9 O 0.0944(5) 0.28378(11) -0.8308(3) 0.0479(19) Uani 1 1 d .
O10 O 0.4041(5) 0.22661(12) -1.2398(3) 0.061(2) Uani 1 1 d .
O11 O 0.0938(6) 0.31640(12) -0.8058(3) 0.053(2) Uani 1 1 d .
O12 O 0.4059(5) 0.35051(11) -0.8473(2) 0.0455(19) Uani 1 1 d .
O13 O 0.4026(6) 0.35956(12) -0.5876(3) 0.060(2) Uani 1 1 d .
O14 O 0.4068(6) 0.55507(12) -0.6822(3) 0.056(2) Uani 1 1 d .
O15 O 0.3993(6) 0.57212(11) -0.6148(3) 0.052(2) Uani 1 1 d .
O16 O 0.0965(7) 0.36335(14) -0.4290(3) 0.065(2) Uani 1 1 d .
O17 O 0.4012(7) 0.34314(12) -0.5192(3) 0.061(2) Uani 1 1 d .
O18 O 0.4067(5) 0.39155(11) -0.8237(2) 0.0442(19) Uani 1 1 d .
O19 O 0.0921(6) 0.46483(11) -0.9124(3) 0.063(2) Uani 1 1 d .
O20 O 0.0904(7) 0.39803(14) -0.4153(3) 0.065(2) Uani 1 1 d .
O21 O 0.0946(5) 0.55702(10) -0.5326(3) 0.0479(19) Uani 1 1 d .
O22 O 0.0957(5) 0.43207(10) -0.9423(3) 0.048(2) Uani 1 1 d .
O23 O 0.4014(5) 0.39811(11) -0.9011(2) 0.0422(18) Uani 1 1 d .
O24 O 0.0932(6) 0.52442(10) -0.5071(3) 0.054(2) Uani 1 1 d .
O25 O 0.5000 0.5581(2) -0.7793(5) 0.114(6) Uani 1 2 d S
O26 O 0.5000 0.2572(2) -1.2983(6) 0.104(6) Uani 1 2 d S
O27 O 0.5000 0.15218(18) -1.2380(5) 0.082(4) Uani 1 2 d S
O28 O 0.0000 0.40061(19) -1.0107(5) 0.080(4) Uani 1 2 d S
O29 O 0.0000 0.1428(2) -1.1900(5) 0.086(4) Uiso 1 2 d S
O30 O 0.0000 0.50710(19) -0.9492(6) 0.086(5) Uani 1 2 d S
O31 O 0.5000 0.36556(19) -0.7546(4) 0.065(3) Uani 1 2 d S
O32 O 0.5000 0.38384(18) -0.9939(4) 0.059(3) Uani 1 2 d S
O33 O 0.5000 0.60979(16) -0.5708(4) 0.059(3) Uani 1 2 d S
O34 O 0.0000 0.4273(2) -0.3463(6) 0.145(8) Uani 1 2 d S
O35 O 0.0000 0.3247(2) -0.3926(7) 0.139(7) Uani 1 2 d S
O36 O 0.0000 0.1925(2) -0.9708(5) 0.093(5) Uani 1 2 d S
N1 N 0.2350(9) 0.26592(15) -1.1249(4) 0.058(4) Uani 1 1 d .
N2 N 0.2586(7) 0.48505(15) -0.6331(4) 0.042(3) Uani 1 1 d .
C1 C 0.2329(12) 0.2859(2) -1.2000(6) 0.077(5) Uani 1 1 d .
H1A H 0.2229 0.2747 -1.2191 0.093 Uiso 1 1 calc R
C2 C 0.2409(7) 0.30343(18) -1.2193(5) 0.039(3) Uani 1 1 d .
H2A H 0.2457 0.3045 -1.2513 0.046 Uiso 1 1 calc R
C3 C 0.1906(9) 0.34624(18) -1.2529(4) 0.059(3) Uani 1 1 d .
H3A H 0.1529 0.3363 -1.2664 0.071 Uiso 1 1 calc R
C4 C 0.1864(9) 0.20916(16) -1.1272(4) 0.050(3) Uani 1 1 d .
C5 C 0.2271(12) 0.2451(2) -1.1396(7) 0.091(6) Uani 1 1 d .
C6 C 0.2483(6) 0.30361(18) -0.9479(4) 0.031(3) Uiso 1 1 d .
C7 C 0.3755(8) 0.39279(18) -1.1993(4) 0.050(3) Uani 1 1 d .
C8 C 0.2409(7) 0.26170(18) -1.0339(4) 0.033(3) Uiso 1 1 d .
H8A H 0.2385 0.2474 -1.0329 0.039 Uiso 1 1 calc R
C9 C 0.2423(7) 0.3208(2) -1.1921(5) 0.038(3) Uiso 1 1 d .
C10 C 0.1167(8) 0.19192(16) -1.1064(4) 0.045(3) Uani 1 1 d .
C11 C 0.1777(9) 0.22922(18) -1.1133(4) 0.059(3) Uani 1 1 d .
H11A H 0.1415 0.2327 -1.0879 0.071 Uiso 1 1 calc R
C12 C 0.2973(8) 0.23772(19) -1.1639(5) 0.065(4) Uani 1 1 d .
H12A H 0.3453 0.2468 -1.1704 0.078 Uiso 1 1 calc R
C13 C 0.1919(9) 0.2976(2) -0.9140(5) 0.063(3) Uani 1 1 d .
H13A H 0.1534 0.2863 -0.9180 0.075 Uiso 1 1 calc R
C14 C 0.3830(7) 0.34731(16) -0.8888(4) 0.045(3) Uani 1 1 d .
C15 C 0.3049(10) 0.35685(17) -1.1988(4) 0.062(4) Uani 1 1 d .
H15A H 0.3468 0.3543 -1.1750 0.075 Uiso 1 1 calc R
C16 C 0.2440(8) 0.27361(19) -1.0777(5) 0.050(4) Uani 1 1 d .
C17 C 0.1914(7) 0.30901(19) -0.8703(4) 0.048(3) Uani 1 1 d .
C18 C 0.3042(9) 0.32111(19) -0.9403(4) 0.059(3) Uani 1 1 d .
H18A H 0.3372 0.3265 -0.9651 0.071 Uiso 1 1 calc R
C19 C 0.2417(8) 0.2728(2) -0.9982(5) 0.053(4) Uani 1 1 d .
H19A H 0.2367 0.2656 -0.9705 0.064 Uiso 1 1 calc R
C20 C 0.2495(6) 0.3242(2) -0.8626(5) 0.041(4) Uani 1 1 d .
H20A H 0.2493 0.3306 -0.8339 0.049 Uiso 1 1 calc R
C21 C 0.3121(9) 0.33078(16) -0.8968(4) 0.051(3) Uani 1 1 d .
C22 C 0.1918(9) 0.3659(2) -1.2743(4) 0.064(4) Uani 1 1 d D
C23 C 0.3061(8) 0.21897(15) -1.1797(4) 0.043(3) Uani 1 1 d .
C24 C 0.3091(9) 0.37604(17) -1.2178(4) 0.050(3) Uani 1 1 d .
C25 C 0.2445(11) 0.3054(3) -1.0339(8) 0.096(7) Uani 1 1 d .
H25A H 0.2448 0.3196 -1.0322 0.116 Uiso 1 1 calc R
C26 C 0.3798(7) 0.21245(16) -1.2107(4) 0.039(2) Uiso 1 1 d .
C27 C 0.1209(7) 0.30231(17) -0.8326(4) 0.043(3) Uani 1 1 d .
C28 C 0.2497(7) 0.37862(19) -1.2615(4) 0.036(3) Uiso 1 1 d .
H28A H 0.2579 0.3904 -1.2793 0.043 Uiso 1 1 calc R
C29 C 0.2508(8) 0.3199(2) -1.1424(6) 0.055(5) Uani 1 1 d .
H29A H 0.2600 0.3321 -1.1262 0.066 Uiso 1 1 calc R
C30 C 0.1188(7) 0.36896(19) -1.3122(3) 0.043(3) Uani 1 1 d D
C31 C 0.2406(10) 0.2936(2) -1.0762(5) 0.057(5) Uani 1 1 d .
C32 C 0.2440(10) 0.3399(3) -1.2106(6) 0.078(5) Uani 1 1 d .
C33 C 0.2386(11) 0.2819(3) -1.1472(7) 0.083(6) Uani 1 1 d .
C34 C 0.2479(6) 0.2913(2) -0.9936(4) 0.033(3) Uani 1 1 d .
C35 C 0.2458(10) 0.3013(3) -1.1170(9) 0.096(7) Uani 1 1 d .
C36 C 0.2500(8) 0.2029(2) -1.1606(5) 0.052(4) Uani 1 1 d .
H36A H 0.2557 0.1892 -1.1699 0.062 Uiso 1 1 calc R
C37 C 0.1985(10) 0.4048(2) -0.4948(4) 0.067(4) Uani 1 1 d .
H37A H 0.1677 0.4157 -0.4808 0.080 Uiso 1 1 calc R
C38 C 0.3075(9) 0.3921(2) -0.5507(5) 0.074(4) Uani 1 1 d .
H38A H 0.3447 0.3944 -0.5764 0.089 Uiso 1 1 calc R
C39 C 0.2536(10) 0.4913(3) -0.7167(6) 0.074(5) Uani 1 1 d .
H39A H 0.2501 0.5055 -0.7174 0.089 Uiso 1 1 calc R
C40 C 0.3069(7) 0.41820(18) -0.8498(5) 0.052(3) Uani 1 1 d .
C41 C 0.2572(9) 0.4671(2) -0.5489(5) 0.054(4) Uani 1 1 d .
H41A H 0.2542 0.4787 -0.5301 0.065 Uiso 1 1 calc R
C42 C 0.2574(6) 0.50700(15) -0.6170(4) 0.028(3) Uani 1 1 d .
C43 C 0.3779(9) 0.35638(19) -0.5468(5) 0.055(3) Uani 1 1 d .
C44 C 0.2529(8) 0.4453(2) -0.8047(5) 0.062(5) Uani 1 1 d D
C45 C 0.3786(7) 0.40060(17) -0.8591(4) 0.046(3) Uani 1 1 d .
C46 C 0.1990(10) 0.51222(16) -0.5787(4) 0.056(3) Uani 1 1 d .
H46A H 0.1678 0.5024 -0.5613 0.067 Uiso 1 1 calc R
C47 C 0.2518(9) 0.4287(2) -0.5596(5) 0.059(5) Uani 1 1 d .
C48 C 0.1951(9) 0.45137(16) -0.8376(4) 0.055(3) Uani 1 1 d .
H48A H 0.1568 0.4626 -0.8327 0.066 Uiso 1 1 calc R
C49 C 0.3759(9) 0.5582(2) -0.6415(5) 0.064(4) Uani 1 1 d .
C50 C 0.2612(9) 0.4798(2) -0.6747(5) 0.047(4) Uani 1 1 d .
C51 C 0.1239(9) 0.3820(3) -0.4334(5) 0.087(5) Uani 1 1 d .
C52 C 0.3130(8) 0.54195(16) -0.6210(4) 0.051(3) Uani 1 1 d .
C53 C 0.3027(10) 0.37181(18) -0.5275(5) 0.065(4) Uani 1 1 d .
C54 C 0.1899(9) 0.38520(17) -0.4783(4) 0.054(3) Uani 1 1 d .
C55 C 0.3190(9) 0.5199(2) -0.6336(5) 0.061(3) Uani 1 1 d .
H55A H 0.3659 0.5153 -0.6529 0.074 Uiso 1 1 calc R
C56 C 0.2518(8) 0.36773(18) -0.4970(4) 0.040(3) Uani 1 1 d .
H56A H 0.2489 0.3545 -0.4848 0.048 Uiso 1 1 calc R
C57 C 0.2519(6) 0.47934(18) -0.7565(4) 0.027(3) Uani 1 1 d .
H57A H 0.2503 0.4861 -0.7849 0.033 Uiso 1 1 calc R
C58 C 0.2553(8) 0.46809(17) -0.5968(4) 0.033(3) Uani 1 1 d .
C59 C 0.2525(8) 0.4550(2) -0.7571(5) 0.059(5) Uani 1 1 d D
C60 C 0.3069(7) 0.42860(18) -0.8108(4) 0.046(3) Uani 1 1 d .
H60A H 0.3450 0.4243 -0.7867 0.055 Uiso 1 1 calc R
C61 C 0.2495(7) 0.4239(2) -0.8862(5) 0.035(3) Uani 1 1 d .
H61A H 0.2495 0.4167 -0.9139 0.042 Uiso 1 1 calc R
C62 C 0.2523(5) 0.44588(17) -0.7160(4) 0.023(2) Uani 1 1 d .
H62A H 0.2515 0.4316 -0.7151 0.027 Uiso 1 1 calc R
C63 C 0.1191(7) 0.5363(2) -0.5298(4) 0.057(4) Uani 1 1 d .
C64 C 0.1926(8) 0.53308(16) -0.5696(4) 0.044(3) Uani 1 1 d .
C65 C 0.1919(8) 0.44080(18) -0.8797(4) 0.047(3) Uani 1 1 d .
C66 C 0.1189(8) 0.44638(17) -0.9131(4) 0.047(3) Uani 1 1 d .
C67 C 0.2636(16) 0.4481(3) -0.5323(7) 0.115(8) Uani 1 1 d .
H67A H 0.2765 0.4467 -0.5009 0.138 Uiso 1 1 calc R
C68 C 0.2516(7) 0.40776(17) -0.5311(4) 0.037(3) Uani 1 1 d .
C69 C 0.2531(5) 0.45631(19) -0.6752(4) 0.030(3) Uani 1 1 d .
C70 C 0.2521(7) 0.4301(2) -0.6052(5) 0.041(4) Uani 1 1 d .
H70A H 0.2520 0.4184 -0.6238 0.049 Uiso 1 1 calc R
C71 C 0.2496(6) 0.5470(2) -0.5911(5) 0.040(4) Uani 1 1 d .
H71A H 0.2425 0.5608 -0.5838 0.048 Uiso 1 1 calc R
C72 C 0.2527(6) 0.45044(17) -0.6250(4) 0.024(2) Uiso 1 1 d .

loop_
_atom_site_aniso_label
_atom_site_aniso_U_11
_atom_site_aniso_U_22
_atom_site_aniso_U_33
_atom_site_aniso_U_23
_atom_site_aniso_U_13
_atom_site_aniso_U_12
Cu1 0.0424(11) 0.0411(10) 0.0299(10) -0.0009(7) 0.000 0.000
Cu2 0.0415(11) 0.0400(10) 0.0347(10) -0.0007(8) 0.000 0.000
Cu3 0.0447(11) 0.0394(10) 0.0562(13) -0.0022(9) 0.000 0.000
Cu4 0.0384(11) 0.0404(10) 0.0523(12) 0.0000(9) 0.000 0.000
Cu5 0.0605(14) 0.0625(13) 0.0601(15) -0.0148(11) 0.000 0.000
Cu6 0.0578(14) 0.0549(12) 0.0580(14) -0.0108(10) 0.000 0.000
Cu7 0.0613(14) 0.0534(12) 0.0489(13) -0.0114(9) 0.000 0.000
Cu8 0.0547(13) 0.0607(13) 0.0557(14) -0.0145(10) 0.000 0.000
Cu9 0.0610(13) 0.0695(14) 0.0456(13) 0.0106(10) 0.000 0.000
Cu10 0.0614(14) 0.0706(15) 0.0599(15) 0.0113(11) 0.000 0.000
Cu11 0.0441(11) 0.0314(9) 0.0428(11) 0.0056(8) 0.000 0.000
Cu12 0.0486(12) 0.0328(10) 0.0589(13) 0.0023(9) 0.000 0.000
O1 0.079(7) 0.095(7) 0.048(6) 0.008(5) -0.015(5) -0.031(5)
O2 0.065(6) 0.087(7) 0.096(8) -0.032(6) 0.022(6) -0.027(5)
O3 0.045(4) 0.054(4) 0.043(4) 0.009(4) 0.003(4) -0.022(4)
O4 0.091(7) 0.057(6) 0.090(8) 0.005(5) -0.002(6) -0.011(5)
O5 0.049(5) 0.065(5) 0.080(7) -0.018(5) 0.007(5) -0.015(4)
O6 0.088(7) 0.063(6) 0.053(6) -0.002(4) -0.017(5) 0.012(5)
O7 0.059(6) 0.072(6) 0.064(6) 0.008(5) -0.024(5) -0.010(4)
O8 0.051(5) 0.060(5) 0.058(5) -0.003(4) 0.008(4) 0.009(4)
O9 0.044(5) 0.046(4) 0.053(5) -0.009(4) 0.009(4) -0.015(4)
O10 0.038(5) 0.058(5) 0.088(7) -0.008(4) 0.021(4) 0.001(4)
O11 0.065(6) 0.060(5) 0.032(4) -0.005(4) 0.021(4) -0.001(4)
O12 0.057(5) 0.050(4) 0.030(4) 0.003(3) -0.003(4) -0.025(4)
O13 0.075(6) 0.046(5) 0.058(6) -0.008(4) 0.006(5) 0.004(4)
O14 0.062(6) 0.051(5) 0.055(5) 0.008(4) -0.001(4) -0.007(4)
O15 0.071(6) 0.044(4) 0.042(5) -0.012(4) 0.006(4) -0.012(4)
O16 0.081(7) 0.062(5) 0.053(6) 0.017(4) 0.027(5) 0.001(5)
O17 0.089(7) 0.051(5) 0.044(5) 0.020(4) 0.012(4) 0.010(4)
O18 0.070(5) 0.051(4) 0.012(4) -0.009(3) -0.009(3) 0.022(4)
O19 0.062(5) 0.041(5) 0.087(7) 0.009(4) -0.026(5) 0.008(4)
O20 0.075(7) 0.061(5) 0.059(6) 0.006(4) 0.019(5) 0.007(5)
O21 0.058(5) 0.039(4) 0.046(5) -0.009(3) 0.025(4) -0.005(4)
O22 0.058(5) 0.034(4) 0.051(5) -0.007(3) -0.019(4) 0.007(3)
O23 0.045(5) 0.058(4) 0.023(4) -0.002(3) 0.000(3) 0.015(4)
O24 0.070(6) 0.030(4) 0.062(6) 0.007(4) 0.031(5) -0.014(4)
O25 0.21(2) 0.066(9) 0.061(10) -0.031(7) 0.000 0.000
O26 0.093(11) 0.060(8) 0.157(15) 0.075(9) 0.000 0.000
O27 0.111(12) 0.051(7) 0.085(10) -0.011(7) 0.000 0.000
O28 0.075(9) 0.051(7) 0.115(12) -0.015(7) 0.000 0.000
O30 0.059(8) 0.074(9) 0.124(12) -0.052(8) 0.000 0.000
O31 0.058(8) 0.082(9) 0.055(8) -0.015(6) 0.000 0.000
O32 0.062(8) 0.075(8) 0.039(7) -0.011(6) 0.000 0.000
O33 0.064(7) 0.056(6) 0.055(7) -0.028(5) 0.000 0.000
O34 0.27(3) 0.039(8) 0.128(15) -0.028(8) 0.000 0.000
O35 0.19(2) 0.072(10) 0.151(17) -0.054(11) 0.000 0.000
O36 0.092(10) 0.126(12) 0.060(9) -0.055(8) 0.000 0.000
N1 0.129(11) 0.019(5) 0.026(6) 0.002(4) -0.022(6) -0.003(5)
N2 0.072(7) 0.031(5) 0.024(5) 0.008(4) 0.019(4) 0.005(4)
C1 0.125(14) 0.053(9) 0.055(10) -0.033(8) 0.001(9) 0.009(8)
C2 0.052(7) 0.029(6) 0.034(7) 0.002(5) -0.012(5) -0.001(5)
C3 0.061(8) 0.056(7) 0.060(8) 0.018(6) -0.029(7) -0.008(6)
C4 0.070(8) 0.043(6) 0.039(7) -0.017(5) 0.005(6) -0.001(6)
C5 0.075(10) 0.062(9) 0.137(16) 0.051(9) 0.064(11) 0.043(8)
C7 0.053(7) 0.052(7) 0.046(8) 0.011(6) -0.009(6) -0.006(6)
C10 0.047(7) 0.041(6) 0.048(7) -0.009(6) 0.010(6) -0.018(5)
C11 0.074(9) 0.058(7) 0.045(7) -0.019(6) 0.003(6) -0.022(7)
C12 0.037(7) 0.066(8) 0.092(11) -0.026(7) 0.013(7) -0.027(6)
C13 0.042(7) 0.079(9) 0.067(9) -0.018(7) 0.006(6) -0.019(6)
C14 0.036(6) 0.042(6) 0.059(8) -0.001(6) 0.009(6) -0.016(5)
C15 0.098(11) 0.047(7) 0.042(7) 0.001(5) -0.015(7) 0.000(7)
C16 0.082(11) 0.025(6) 0.043(8) -0.013(6) 0.007(6) 0.007(5)
C17 0.028(6) 0.075(8) 0.040(7) -0.014(6) 0.012(5) -0.013(6)
C18 0.060(8) 0.072(8) 0.046(7) -0.014(6) 0.022(6) -0.027(7)
C19 0.080(11) 0.032(7) 0.047(9) -0.007(6) 0.009(6) -0.003(6)
C20 0.031(8) 0.047(8) 0.045(9) -0.014(6) 0.009(5) -0.015(5)
C21 0.081(9) 0.041(6) 0.031(6) -0.007(5) 0.008(6) -0.023(6)
C22 0.071(9) 0.076(9) 0.045(8) 0.032(6) -0.033(7) -0.002(7)
C23 0.056(7) 0.035(6) 0.038(6) -0.003(5) 0.008(5) 0.003(5)
C24 0.053(8) 0.051(7) 0.046(7) 0.002(5) 0.002(6) -0.011(6)
C25 0.105(16) 0.078(12) 0.107(17) 0.030(11) -0.030(10) -0.022(9)
C27 0.037(6) 0.054(7) 0.039(6) -0.007(5) 0.011(5) -0.013(5)
C29 0.067(12) 0.027(7) 0.071(11) 0.023(7) 0.003(6) -0.008(5)
C30 0.041(7) 0.061(7) 0.027(6) -0.002(5) 0.001(5) 0.004(6)
C31 0.117(14) 0.029(7) 0.025(7) -0.001(6) -0.004(7) -0.007(6)
C32 0.071(11) 0.119(14) 0.045(9) 0.001(9) -0.023(7) -0.035(8)
C33 0.081(12) 0.070(11) 0.096(15) -0.046(10) 0.021(9) -0.018(8)
C34 0.030(7) 0.054(8) 0.015(6) 0.007(5) 0.011(4) -0.002(4)
C35 0.064(10) 0.054(9) 0.17(2) -0.028(11) 0.014(10) 0.012(7)
C36 0.073(12) 0.042(8) 0.040(8) -0.029(7) 0.010(6) -0.004(5)
C37 0.089(10) 0.084(10) 0.027(7) -0.011(6) -0.006(7) 0.026(8)
C38 0.047(8) 0.084(9) 0.091(11) 0.050(8) 0.037(7) 0.031(7)
C39 0.087(11) 0.070(9) 0.065(10) 0.000(8) 0.025(8) -0.016(7)
C40 0.028(6) 0.058(7) 0.069(9) -0.028(6) -0.010(6) -0.001(5)
C41 0.073(10) 0.053(8) 0.036(7) 0.002(6) 0.019(6) -0.022(6)
C42 0.037(6) 0.023(5) 0.024(5) -0.020(4) 0.008(4) -0.014(4)
C43 0.056(8) 0.063(8) 0.047(8) -0.028(6) -0.001(6) 0.014(6)
C44 0.057(8) 0.069(9) 0.060(9) -0.032(6) -0.032(6) 0.034(7)
C45 0.029(6) 0.055(7) 0.054(8) -0.032(6) 0.018(5) -0.008(5)
C46 0.082(10) 0.031(6) 0.055(8) 0.004(5) 0.014(7) 0.012(6)
C47 0.083(11) 0.051(7) 0.042(8) 0.025(6) 0.021(6) -0.007(6)
C48 0.062(8) 0.034(6) 0.068(9) -0.010(6) -0.023(7) 0.003(6)
C49 0.058(8) 0.073(9) 0.061(9) -0.023(7) -0.002(7) 0.028(7)
C50 0.057(9) 0.040(7) 0.045(9) -0.014(6) -0.006(6) 0.006(5)
C51 0.039(8) 0.166(18) 0.057(10) 0.039(11) -0.027(7) -0.006(10)
C52 0.034(6) 0.038(6) 0.080(9) -0.012(6) 0.014(6) -0.016(5)
C53 0.074(9) 0.057(7) 0.062(9) 0.024(6) 0.026(8) 0.045(7)
C54 0.062(8) 0.041(6) 0.058(8) -0.003(5) -0.014(6) 0.005(6)
C55 0.052(8) 0.069(8) 0.063(8) -0.015(6) 0.007(7) 0.016(7)
C56 0.065(8) 0.039(6) 0.016(6) 0.000(5) 0.013(5) 0.000(5)
C57 0.025(6) 0.030(6) 0.027(6) 0.005(5) 0.001(4) 0.012(4)
C58 0.066(9) 0.024(5) 0.008(5) 0.010(4) 0.006(4) 0.006(4)
C59 0.050(10) 0.031(7) 0.095(13) -0.035(7) -0.001(7) 0.013(5)
C60 0.030(6) 0.076(8) 0.031(6) 0.011(6) -0.009(5) 0.020(6)
C61 0.039(9) 0.044(7) 0.023(7) -0.010(5) 0.003(4) 0.010(5)
C62 0.022(6) 0.027(5) 0.019(6) -0.012(5) -0.008(4) 0.006(4)
C63 0.028(6) 0.105(11) 0.039(7) -0.048(7) -0.001(5) -0.001(6)
C64 0.038(6) 0.040(6) 0.054(7) -0.029(5) -0.004(6) 0.009(5)
C65 0.042(6) 0.059(7) 0.040(7) 0.021(5) -0.011(6) 0.005(6)
C66 0.051(7) 0.045(7) 0.045(7) 0.000(5) 0.007(6) -0.002(6)
C67 0.21(2) 0.078(13) 0.054(11) 0.021(10) 0.039(12) 0.010(12)
C68 0.058(9) 0.026(5) 0.027(6) 0.013(5) 0.018(5) 0.012(4)
C69 0.007(5) 0.046(7) 0.037(7) 0.010(6) 0.006(4) 0.006(4)
C70 0.049(10) 0.047(8) 0.026(7) -0.003(6) 0.004(5) 0.008(5)
C71 0.016(7) 0.052(8) 0.053(9) 0.013(7) 0.006(5) 0.003(4)

loop_
_atom_type_symbol
_atom_type_description
_atom_type_scat_dispersion_real
_atom_type_scat_dispersion_imag
_atom_type_scat_source
C C 0.0033 0.0016 'International Tables Vol C Tables 4.2.6.8 and 6.1.1.4'
H H 0.0000 0.0000 'International Tables Vol C Tables 4.2.6.8 and 6.1.1.4'
N N 0.0061 0.0033 'International Tables Vol C Tables 4.2.6.8 and 6.1.1.4'
O O 0.0106 0.0060 'International Tables Vol C Tables 4.2.6.8 and 6.1.1.4'
Cu Cu 0.3201 1.2651 'International Tables Vol C Tables 4.2.6.8 and 6.1.1.4'

loop_
_geom_angle_atom_site_label_1
_geom_angle_atom_site_label_2
_geom_angle_atom_site_label_3
_geom_angle
_geom_angle_site_symmetry_1
_geom_angle_site_symmetry_3
O12 Cu1 O12 89.9(5) 4_655 .
O12 Cu1 O18 169.8(3) 4_655 .
O12 Cu1 O18 90.5(3) . .
O12 Cu1 O18 90.5(3) 4_655 4_655
O12 Cu1 O18 169.8(3) . 4_655
O18 Cu1 O18 87.3(5) . 4_655
O12 Cu1 O31 99.9(3) 4_655 .
O12 Cu1 O31 99.9(3) . .
O18 Cu1 O31 90.2(3) . .
O18 Cu1 O31 90.2(3) 4_655 .
O12 Cu1 Cu2 83.5(2) 4_655 .
O12 Cu1 Cu2 83.5(2) . .
O18 Cu1 Cu2 86.3(2) . .
O18 Cu1 Cu2 86.3(2) 4_655 .
O31 Cu1 Cu2 175.2(3) . .
O3 Cu2 O3 89.2(5) 4_655 .
O3 Cu2 O23 163.6(3) 4_655 .
O3 Cu2 O23 87.1(3) . .
O3 Cu2 O23 87.1(3) 4_655 4_655
O3 Cu2 O23 163.6(3) . 4_655
O23 Cu2 O23 91.9(4) . 4_655
O3 Cu2 O32 95.2(3) 4_655 .
O3 Cu2 O32 95.2(3) . .
O23 Cu2 O32 101.1(3) . .
O23 Cu2 O32 101.1(3) 4_655 .
O3 Cu2 Cu1 82.2(2) 4_655 .
O3 Cu2 Cu1 82.2(2) . .
O23 Cu2 Cu1 81.4(2) . .
O23 Cu2 Cu1 81.4(2) 4_655 .
O32 Cu2 Cu1 176.3(3) . .
O9 Cu3 O9 92.3(5) 6_554 7_554
O9 Cu3 O10 88.4(3) 6_554 .
O9 Cu3 O10 166.9(3) 7_554 .
O9 Cu3 O10 166.9(3) 6_554 4_655
O9 Cu3 O10 88.4(3) 7_554 4_655
O10 Cu3 O10 88.0(5) . 4_655
O9 Cu3 O26 101.8(4) 6_554 .
O9 Cu3 O26 101.8(4) 7_554 .
O10 Cu3 O26 90.9(4) . .
O10 Cu3 O26 90.9(4) 4_655 .
O9 Cu3 Cu4 86.1(2) 6_554 .
O9 Cu3 Cu4 86.1(2) 7_554 .
O10 Cu3 Cu4 80.9(2) . .
O10 Cu3 Cu4 80.9(2) 4_655 .
O26 Cu3 Cu4 168.5(5) . .
O11 Cu4 O11 91.4(5) 6_554 7_554
O11 Cu4 O8 88.5(3) 6_554 .
O11 Cu4 O8 167.7(3) 7_554 .
O11 Cu4 O8 167.7(3) 6_554 4_655
O11 Cu4 O8 88.5(3) 7_554 4_655
O8 Cu4 O8 89.0(5) . 4_655
O11 Cu4 O27 97.7(3) 6_554 .
O11 Cu4 O27 97.7(3) 7_554 .
O8 Cu4 O27 94.5(3) . .
O8 Cu4 O27 94.5(3) 4_655 .
O11 Cu4 Cu3 80.9(2) 6_554 .
O11 Cu4 Cu3 80.9(2) 7_554 .
O8 Cu4 Cu3 86.9(2) . .
O8 Cu4 Cu3 86.9(2) 4_655 .
O27 Cu4 Cu3 178.0(4) . .
O2 Cu5 O2 85.0(7) . 4
O2 Cu5 O17 170.0(4) . 7_454
O2 Cu5 O17 91.4(4) 4 7_454
O2 Cu5 O17 91.4(4) . 6_554
O2 Cu5 O17 170.0(4) 4 6_554
O17 Cu5 O17 90.6(5) 7_454 6_554
O2 Cu5 O36 95.6(4) . .
O2 Cu5 O36 95.6(4) 4 .
O17 Cu5 O36 94.0(4) 7_454 .
O17 Cu5 O36 94.0(4) 6_554 .
O2 Cu5 Cu6 84.6(3) . .
O2 Cu5 Cu6 84.6(3) 4 .
O17 Cu5 Cu6 85.8(2) 7_454 .
O17 Cu5 Cu6 85.8(2) 6_554 .
O36 Cu5 Cu6 179.7(5) . .
O5 Cu6 O5 88.6(5) . 4
O5 Cu6 O13 163.2(4) . 7_454
O5 Cu6 O13 89.0(4) 4 7_454
O5 Cu6 O13 89.0(4) . 6_554
O5 Cu6 O13 163.2(4) 4 6_554
O13 Cu6 O13 88.5(5) 7_454 6_554
O5 Cu6 O29 97.6(4) . .
O5 Cu6 O29 97.6(4) 4 .
O13 Cu6 O29 99.2(4) 7_454 .
O13 Cu6 O29 99.2(4) 6_554 .
O5 Cu6 Cu5 80.6(3) . .
O5 Cu6 Cu5 80.6(3) 4 .
O13 Cu6 Cu5 82.6(3) 7_454 .
O13 Cu6 Cu5 82.6(3) 6_554 .
O29 Cu6 Cu5 177.5(4) . .
O1 Cu7 O1 89.7(6) 2_665 3_565
O1 Cu7 O15 89.1(4) 2_665 4_655
O1 Cu7 O15 169.8(4) 3_565 4_655
O1 Cu7 O15 169.8(4) 2_665 .
O1 Cu7 O15 89.1(4) 3_565 .
O15 Cu7 O15 90.3(5) 4_655 .
O1 Cu7 O33 92.7(4) 2_665 .
O1 Cu7 O33 92.7(4) 3_565 .
O15 Cu7 O33 97.5(3) 4_655 .
O15 Cu7 O33 97.5(3) . .
O1 Cu7 Cu8 85.3(3) 2_665 .
O1 Cu7 Cu8 85.3(3) 3_565 .
O15 Cu7 Cu8 84.5(2) 4_655 .
O15 Cu7 Cu8 84.5(2) . .
O33 Cu7 Cu8 177.1(3) . .
O4 Cu8 O4 93.0(6) 2_665 3_565
O4 Cu8 O14 89.5(4) 2_665 4_655
O4 Cu8 O14 164.7(4) 3_565 4_655
O4 Cu8 O14 164.7(4) 2_665 .
O4 Cu8 O14 89.5(4) 3_565 .
O14 Cu8 O14 84.4(5) 4_655 .
O4 Cu8 O25 97.7(4) 2_665 .
O4 Cu8 O25 97.7(4) 3_565 .
O14 Cu8 O25 97.0(4) 4_655 .
O14 Cu8 O25 97.0(4) . .
O4 Cu8 Cu7 81.5(3) 2_665 .
O4 Cu8 Cu7 81.5(3) 3_565 .
O14 Cu8 Cu7 83.9(3) 4_655 .
O14 Cu8 Cu7 83.9(3) . .
O25 Cu8 Cu7 178.8(4) . .
O16 Cu9 O16 91.7(6) . 4
O16 Cu9 O7 89.7(4) . 1_556
O16 Cu9 O7 166.7(4) 4 1_556
O16 Cu9 O7 166.7(4) . 4_556
O16 Cu9 O7 89.7(4) 4 4_556
O7 Cu9 O7 85.9(6) 1_556 4_556
O16 Cu9 O35 100.3(5) . .
O16 Cu9 O35 100.3(5) 4 .
O7 Cu9 O35 92.5(5) 1_556 .
O7 Cu9 O35 92.5(5) 4_556 .
O16 Cu9 Cu10 83.6(3) . .
O16 Cu9 Cu10 83.6(3) 4 .
O7 Cu9 Cu10 83.4(3) 1_556 .
O7 Cu9 Cu10 83.4(3) 4_556 .
O35 Cu9 Cu10 174.4(6) . .
O20 Cu10 O20 85.9(6) 4 .
O20 Cu10 O6 172.4(4) 4 1_556
O20 Cu10 O6 91.7(4) . 1_556
O20 Cu10 O6 91.7(4) 4 4_556
O20 Cu10 O6 172.4(4) . 4_556
O6 Cu10 O6 89.8(5) 1_556 4_556
O20 Cu10 O34 96.4(5) 4 .
O20 Cu10 O34 96.4(5) . .
O6 Cu10 O34 91.1(4) 1_556 .
O6 Cu10 O34 91.1(4) 4_556 .
O20 Cu10 Cu9 86.9(3) 4 .
O20 Cu10 Cu9 86.9(3) . .
O6 Cu10 Cu9 85.8(2) 1_556 .
O6 Cu10 Cu9 85.8(2) 4_556 .
O34 Cu10 Cu9 175.6(5) . .
O21 Cu11 O21 90.9(5) 2_564 3_564
O21 Cu11 O22 166.9(3) 2_564 .
O21 Cu11 O22 88.2(3) 3_564 .
O21 Cu11 O22 88.2(3) 2_564 4
O21 Cu11 O22 166.9(3) 3_564 4
O22 Cu11 O22 89.6(5) . 4
O21 Cu11 O28 96.8(4) 2_564 .
O21 Cu11 O28 96.8(4) 3_564 .
O22 Cu11 O28 96.4(3) . .
O22 Cu11 O28 96.4(3) 4 .
O21 Cu11 Cu12 85.3(2) 2_564 .
O21 Cu11 Cu12 85.3(2) 3_564 .
O22 Cu11 Cu12 81.5(2) . .
O22 Cu11 Cu12 81.5(2) 4 .
O28 Cu11 Cu12 177.0(4) . .
O24 Cu12 O24 91.2(6) 2_564 3_564
O24 Cu12 O19 169.0(3) 2_564 .
O24 Cu12 O19 92.4(4) 3_564 .
O24 Cu12 O19 92.4(4) 2_564 4
O24 Cu12 O19 169.0(3) 3_564 4
O19 Cu12 O19 82.3(5) . 4
O24 Cu12 O30 91.6(4) 2_564 .
O24 Cu12 O30 91.6(4) 3_564 .
O19 Cu12 O30 98.7(4) . .
O19 Cu12 O30 98.7(4) 4 .
O24 Cu12 Cu11 82.3(2) 2_564 .
O24 Cu12 Cu11 82.3(2) 3_564 .
O19 Cu12 Cu11 88.0(2) . .
O19 Cu12 Cu11 88.0(2) 4 .
O30 Cu12 Cu11 171.2(4) . .
C7 O1 Cu7 122.7(8) . 2_664
C10 O2 Cu5 120.5(8) . .
C14 O3 Cu2 123.0(7) . .
C7 O4 Cu8 123.5(9) . 2_664
C10 O5 Cu6 126.2(9) . .
C30 O6 Cu10 116.6(7) . 1_554
C30 O7 Cu9 125.4(8) . 1_554
C26 O8 Cu4 121.7(7) . .
C27 O9 Cu3 120.9(7) . 6
C26 O10 Cu3 127.0(7) . .
C27 O11 Cu4 127.0(7) . 6
C14 O12 Cu1 122.8(7) . .
C43 O13 Cu6 121.7(8) . 6
C49 O14 Cu8 123.3(8) . .
C49 O15 Cu7 121.3(9) . .
C51 O16 Cu9 121.3(10) . .
C43 O17 Cu5 119.0(8) . 6
C45 O18 Cu1 119.1(6) . .
C66 O19 Cu12 116.5(7) . .
C51 O20 Cu10 119.1(10) . .
C63 O21 Cu11 115.3(7) . 2_565
C66 O22 Cu11 125.8(7) . .
C45 O23 Cu2 123.2(7) . .
C63 O24 Cu12 127.5(8) . 2_565
C33 N1 C5 131.0(14) . .
C33 N1 C16 101.3(12) . .
C5 N1 C16 127.8(12) . .
C50 N2 C42 123.9(10) . .
C50 N2 C58 117.8(11) . .
C42 N2 C58 118.3(9) . .
C2 C1 C33 125.2(14) . .
C1 C2 C9 119.2(14) . .
C22 C3 C32 126.5(12) . .
C11 C4 C36 122.8(12) . .
C11 C4 C10 119.6(10) . .
C36 C4 C10 117.5(10) . .
C12 C5 N1 116.3(14) . .
C12 C5 C11 113.0(12) . .
N1 C5 C11 123.7(14) . .
C13 C6 C18 118.1(11) . .
C13 C6 C34 118.3(10) . .
C18 C6 C34 123.5(9) . .
O1 C7 O4 126.9(12) . .
O1 C7 C24 115.5(10) . .
O4 C7 C24 117.2(11) . .
C19 C8 C16 113.4(12) . .
C32 C9 C2 122.0(14) . .
C32 C9 C29 115.3(13) . .
C2 C9 C29 122.4(13) . .
O5 C10 O2 127.9(11) . .
O5 C10 C4 117.0(11) . .
O2 C10 C4 115.1(9) . .
C4 C11 C5 118.4(12) . .
C23 C12 C5 126.7(13) . .
C6 C13 C17 119.2(11) . .
O3 C14 O12 127.6(10) . .
O3 C14 C21 115.6(11) . .
O12 C14 C21 116.4(10) . .
C24 C15 C32 128.8(13) . .
C31 C16 N1 111.7(13) . .
C31 C16 C8 119.6(12) . .
N1 C16 C8 127.9(11) . .
C20 C17 C13 121.5(11) . .
C20 C17 C27 120.8(11) . .
C13 C17 C27 117.7(10) . .
C21 C18 C6 123.0(11) . .
C34 C19 C8 131.2(15) . .
C17 C20 C21 121.5(12) . .
C18 C21 C20 115.8(10) . .
C18 C21 C14 120.9(10) . .
C20 C21 C14 123.3(10) . .
C28 C22 C3 118.8(10) . .
C28 C22 C30 126.4(12) . .
C3 C22 C30 114.7(11) . .
C12 C23 C36 119.5(11) . .
C12 C23 C26 123.9(11) . .
C36 C23 C26 115.9(9) . .
C15 C24 C28 113.9(10) . .
C15 C24 C7 122.2(11) . .
C28 C24 C7 123.6(10) . .
C31 C25 C34 109.8(15) . .
O8 C26 O10 122.5(10) . .
O8 C26 C23 123.1(10) . .
O10 C26 C23 112.9(9) . .
O11 C27 O9 124.9(10) . .
O11 C27 C17 115.4(9) . .
O9 C27 C17 119.7(9) . .
C22 C28 C24 123.5(12) . .
C35 C29 C9 122.9(16) . .
O7 C30 O6 128.0(10) . .
O7 C30 C22 119.7(11) . .
O6 C30 C22 111.7(10) . .
C35 C31 C16 111.2(14) . .
C35 C31 C25 124.4(14) . .
C16 C31 C25 123.8(14) . .
C9 C32 C15 128.0(13) . .
C9 C32 C3 124.4(13) . .
C15 C32 C3 107.0(14) . .
N1 C33 C35 113.8(18) . .
N1 C33 C1 131.1(15) . .
C35 C33 C1 115.0(18) . .
C19 C34 C25 121.5(14) . .
C19 C34 C6 127.4(11) . .
C25 C34 C6 110.7(13) . .
C31 C35 C29 144.4(18) . .
C31 C35 C33 101.2(17) . .
C29 C35 C33 114(2) . .
C4 C36 C23 115.1(11) . .
C68 C37 C54 117.8(12) . .
C68 C38 C53 115.7(11) . .
C57 C39 C50 114.3(14) . .
C60 C40 C61 120.7(11) . .
C60 C40 C45 121.5(10) . .
C61 C40 C45 117.5(10) . .
C67 C41 C58 113.7(15) . .
C55 C42 C46 121.9(9) . .
C55 C42 N2 119.1(9) . .
C46 C42 N2 118.2(9) . .
O17 C43 O13 130.8(11) . .
O17 C43 C53 114.0(11) . .
O13 C43 C53 115.2(11) . .
C48 C44 C60 120.7(11) . .
C48 C44 C59 121.7(11) . .
C60 C44 C59 117.2(11) . .
O18 C45 O23 129.7(10) . .
O18 C45 C40 114.8(9) . .
O23 C45 C40 115.4(11) . .
C64 C46 C42 114.7(10) . .
C70 C47 C67 117.7(14) . .
C70 C47 C68 125.2(15) . .
C67 C47 C68 116.7(14) . .
C44 C48 C65 119.9(11) . .
O15 C49 O14 126.8(13) . .
O15 C49 C52 115.7(12) . .
O14 C49 C52 117.1(11) . .
N2 C50 C39 132.3(13) . .
N2 C50 C69 106.1(12) . .
C39 C50 C69 120.5(12) . .
O20 C51 O16 128.4(14) . .
O20 C51 C54 116.9(15) . .
O16 C51 C54 112.3(16) . .
C71 C52 C55 116.6(11) . .
C71 C52 C49 120.3(11) . .
C55 C52 C49 123.1(10) . .
C56 C53 C38 124.6(11) . .
C56 C53 C43 123.4(12) . .
C38 C53 C43 111.9(11) . .
C37 C54 C56 120.9(12) . .
C37 C54 C51 116.7(12) . .
C56 C54 C51 121.8(12) . .
C42 C55 C52 119.3(10) . .
C53 C56 C54 117.2(11) . .
C39 C57 C59 124.7(12) . .
C41 C58 C72 122.8(11) . .
C41 C58 N2 135.9(11) . .
C72 C58 N2 101.2(9) . .
C62 C59 C44 128.6(12) . .
C62 C59 C57 116.1(10) . .
C44 C59 C57 115.3(12) . .
C40 C60 C44 121.7(11) . .
C40 C61 C65 117.9(11) . .
C59 C62 C69 123.4(11) . .
O24 C63 O21 129.5(10) . .
O24 C63 C64 125.5(12) . .
O21 C63 C64 104.9(11) . .
C71 C64 C46 121.4(11) . .
C71 C64 C63 130.2(10) . .
C46 C64 C63 108.2(11) . .
C61 C65 C48 119.0(10) . .
C61 C65 C66 122.4(11) . .
C48 C65 C66 118.1(10) . .
O19 C66 O22 127.7(11) . .
O19 C66 C65 116.4(10) . .
O22 C66 C65 115.6(10) . .
C41 C67 C47 126.0(18) . .
C37 C68 C38 123.1(11) . .
C37 C68 C47 122.6(11) . .
C38 C68 C47 114.1(10) . .
C62 C69 C72 135.3(11) . .
C62 C69 C50 120.4(11) . .
C72 C69 C50 104.2(10) . .
C47 C70 C72 117.3(13) . .
C52 C71 C64 123.8(12) . .
C58 C72 C70 121.4(11) . .
C58 C72 C69 110.5(10) . .
C70 C72 C69 128.0(11) . .

loop_
_geom_bond_atom_site_label_1
_geom_bond_atom_site_label_2
_geom_bond_distance
_geom_bond_site_symmetry_2
Cu1 O12 1.927(7) 4_655
Cu1 O12 1.927(7) .
Cu1 O18 1.956(7) .
Cu1 O18 1.956(7) 4_655
Cu1 O31 2.195(13) .
Cu1 Cu2 2.697(2) .
Cu2 O3 1.980(7) 4_655
Cu2 O3 1.980(7) .
Cu2 O23 1.984(7) .
Cu2 O23 1.984(7) 4_655
Cu2 O32 2.127(11) .
Cu3 O9 1.893(7) 6_554
Cu3 O9 1.893(7) 7_554
Cu3 O10 1.998(8) .
Cu3 O10 1.998(8) 4_655
Cu3 O26 2.150(12) .
Cu3 Cu4 2.673(3) .
Cu4 O11 1.898(7) 6_554
Cu4 O11 1.898(7) 7_554
Cu4 O8 1.976(8) .
Cu4 O8 1.976(8) 4_655
Cu4 O27 2.261(13) .
Cu5 O2 1.947(9) .
Cu5 O2 1.947(9) 4
Cu5 O17 2.010(9) 7_454
Cu5 O17 2.010(9) 6_554
Cu5 O36 2.177(12) .
Cu5 Cu6 2.653(3) .
Cu6 O5 1.965(8) .
Cu6 O5 1.965(8) 4
Cu6 O13 2.020(8) 7_454
Cu6 O13 2.020(8) 6_554
Cu6 O29 2.282(15) .
Cu7 O1 1.937(9) 2_665
Cu7 O1 1.937(9) 3_565
Cu7 O15 2.054(8) 4_655
Cu7 O15 2.054(8) .
Cu7 O33 2.101(10) .
Cu7 Cu8 2.651(3) .
Cu8 O4 2.008(10) 2_665
Cu8 O4 2.008(10) 3_565
Cu8 O14 2.009(8) 4_655
Cu8 O14 2.009(8) .
Cu8 O25 2.153(13) .
Cu9 O16 1.945(8) .
Cu9 O16 1.945(8) 4
Cu9 O7 2.011(9) 1_556
Cu9 O7 2.011(9) 4_556
Cu9 O35 2.051(15) .
Cu9 Cu10 2.614(3) .
Cu10 O20 1.920(9) 4
Cu10 O20 1.920(9) .
Cu10 O6 2.059(9) 1_556
Cu10 O6 2.059(9) 4_556
Cu10 O34 2.167(13) .
Cu11 O21 1.920(7) 2_564
Cu11 O21 1.920(7) 3_564
Cu11 O22 1.964(7) .
Cu11 O22 1.964(7) 4
Cu11 O28 2.274(12) .
Cu11 Cu12 2.658(2) .
Cu12 O24 1.887(8) 2_564
Cu12 O24 1.887(8) 3_564
Cu12 O19 2.023(8) .
Cu12 O19 2.023(8) 4
Cu12 O30 2.242(12) .
O1 C7 1.226(13) .
O1 Cu7 1.937(9) 2_664
O2 C10 1.234(14) .
O3 C14 1.204(13) .
O4 C7 1.230(14) .
O4 Cu8 2.008(10) 2_664
O5 C10 1.161(13) .
O6 C30 1.318(14) .
O6 Cu10 2.059(9) 1_554
O7 C30 1.167(13) .
O7 Cu9 2.011(9) 1_554
O8 C26 1.269(12) .
O9 C27 1.268(12) .
O9 Cu3 1.893(7) 6
O10 C26 1.297(13) .
O11 C27 1.263(12) .
O11 Cu4 1.898(7) 6
O12 C14 1.262(13) .
O13 C43 1.249(15) .
O13 Cu6 2.020(8) 6
O14 C49 1.275(14) .
O15 C49 1.235(14) .
O16 C51 1.29(2) .
O17 C43 1.223(15) .
O17 Cu5 2.010(9) 6
O18 C45 1.251(14) .
O19 C66 1.263(13) .
O20 C51 1.26(2) .
O21 C63 1.399(16) .
O21 Cu11 1.920(7) 2_565
O22 C66 1.301(13) .
O23 C45 1.266(12) .
O24 C63 1.082(15) .
O24 Cu12 1.887(8) 2_565
N1 C33 1.22(2) .
N1 C5 1.42(2) .
N1 C16 1.459(17) .
N2 C50 1.250(17) .
N2 C42 1.504(14) .
N2 C58 1.525(14) .
C1 C2 1.27(2) .
C1 C33 1.55(3) .
C2 C9 1.378(18) .
C3 C22 1.423(15) .
C3 C32 1.503(18) .
C4 C11 1.372(15) .
C4 C36 1.397(17) .
C4 C10 1.624(16) .
C5 C12 1.326(18) .
C5 C11 1.470(19) .
C6 C13 1.333(16) .
C6 C18 1.415(16) .
C6 C34 1.544(14) .
C7 C24 1.548(16) .
C8 C19 1.260(18) .
C8 C16 1.48(2) .
C9 C32 1.35(2) .
C9 C29 1.44(2) .
C12 C23 1.310(15) .
C13 C17 1.464(16) .
C14 C21 1.505(15) .
C15 C24 1.367(15) .
C15 C32 1.456(19) .
C16 C31 1.301(18) .
C17 C20 1.315(16) .
C17 C27 1.554(14) .
C18 C21 1.408(15) .
C19 C34 1.219(17) .
C20 C21 1.409(16) .
C22 C28 1.234(15) .
C22 C30 1.534(9) .
C23 C36 1.436(17) .
C23 C26 1.455(14) .
C24 C28 1.536(17) .
C25 C31 1.45(3) .
C25 C34 1.48(2) .
C29 C35 1.42(3) .
C31 C35 1.28(3) .
C33 C35 1.54(2) .
C37 C68 1.313(17) .
C37 C54 1.370(17) .
C38 C68 1.421(16) .
C38 C53 1.482(16) .
C39 C57 1.39(2) .
C39 C50 1.43(2) .
C40 C60 1.317(15) .
C40 C61 1.389(17) .
C40 C45 1.569(15) .
C41 C67 1.33(2) .
C41 C58 1.385(18) .
C42 C55 1.317(16) .
C42 C46 1.432(16) .
C43 C53 1.583(16) .
C44 C48 1.326(17) .
C44 C60 1.352(17) .
C44 C59 1.514(9) .
C46 C64 1.387(14) .
C47 C70 1.321(19) .
C47 C67 1.50(3) .
C47 C68 1.591(17) .
C48 C65 1.400(16) .
C49 C52 1.519(18) .
C50 C69 1.537(18) .
C51 C54 1.624(19) .
C52 C71 1.303(16) .
C52 C55 1.483(15) .
C53 C56 1.178(16) .
C54 C56 1.545(16) .
C57 C59 1.584(17) .
C58 C72 1.408(16) .
C59 C62 1.327(19) .
C61 C65 1.393(16) .
C62 C69 1.361(16) .
C63 C64 1.579(15) .
C64 C71 1.372(17) .
C65 C66 1.475(15) .
C69 C72 1.502(17) .
C70 C72 1.443(18) .

loop_
_platon_squeeze_void_nr
_platon_squeeze_void_average_x
_platon_squeeze_void_average_y
_platon_squeeze_void_average_z
_platon_squeeze_void_volume
_platon_squeeze_void_count_electrons
_platon_squeeze_void_content
1 -0.085 0.004 -0.007 17006 3764 ' '
